data_7226647
loop_
_publ_author_name
'Tedesco, Consiglia'
'Meli, Alessandra'
'Macedi, Eleonora'
'Iuliano, Veronica'
'Ricciardulli, Antonio G.'
'De Riccardis, Francesco'
'Vaughan, Gavin B. M.'
'Smith, Vincent J.'
'Barbour, Leonard J.'
'Izzo, Irene'

_publ_section_title
;
 Ring size effect on the solid state assembly of propargyl substituted
 hexa- and octacyclic peptoids
;
_journal_issue 46
_journal_name_full CrystEngComm
_journal_page_first 8838
_journal_paper_doi 10.1039/C6CE01800A
_journal_volume 18
_journal_year 2016
_chemical_formula_moiety 'C40 H40 N8 O8, 4 (H2O)'
_chemical_formula_sum 'C40 H48 N8 O12'
_chemical_formula_weight 832.86
_space_group_crystal_system monoclinic
_space_group_IT_number 15
_space_group_name_Hall '-C 2yc'
_space_group_name_H-M_alt 'C 1 2/c 1'
_symmetry_space_group_name_Hall '-C 2yc'
_symmetry_space_group_name_H-M 'C 1 2/c 1'
_atom_sites_solution_hydrogens geom
_audit_creation_method SHELXL-2014/7
_audit_update_record
;
2016-07-09 deposited with the CCDC.
2016-09-23 downloaded from the CCDC.
;
_cell_angle_alpha 90
_cell_angle_beta 120.242(9)
_cell_angle_gamma 90
_cell_formula_units_Z 4
_cell_length_a 29.250(12)
_cell_length_b 7.997(3)
_cell_length_c 21.648(9)
_cell_measurement_reflns_used 3457
_cell_measurement_temperature 100(2)
_cell_measurement_theta_max 28.3720
_cell_measurement_theta_min 1.6117
_cell_volume 4375(3)
_computing_cell_refinement 'CrystalClear (Rigaku Inc., 2007)'
_computing_data_collection 'CrystalClear (Rigaku Inc., 2007)'
_computing_data_reduction 'CrystalClear (Rigaku Inc., 2007)'
_computing_molecular_graphics 'Olex2 (Dolomanov et al., 2009)'
_computing_publication_material 'Olex2 (Dolomanov et al., 2009)'
_computing_structure_refinement 'ShelXL (Sheldrick, 2015)'
_computing_structure_solution 'SIR 2014 (Burla, 2015)'
_diffrn_ambient_temperature 100(2)
_diffrn_detector_area_resol_mean 13.6612
_diffrn_measured_fraction_theta_full 0.980
_diffrn_measured_fraction_theta_max 0.925
_diffrn_measurement_device_type 'Rigaku AFC7S'
_diffrn_measurement_method dtprofit.ref
_diffrn_radiation_type MoK\a
_diffrn_radiation_wavelength 0.71073
_diffrn_reflns_av_R_equivalents 0.1169
_diffrn_reflns_av_unetI/netI 0.1668
_diffrn_reflns_Laue_measured_fraction_full 0.980
_diffrn_reflns_Laue_measured_fraction_max 0.925
_diffrn_reflns_limit_h_max 37
_diffrn_reflns_limit_h_min -38
_diffrn_reflns_limit_k_max 10
_diffrn_reflns_limit_k_min -6
_diffrn_reflns_limit_l_max 27
_diffrn_reflns_limit_l_min -24
_diffrn_reflns_number 17219
_diffrn_reflns_point_group_measured_fraction_full 0.980
_diffrn_reflns_point_group_measured_fraction_max 0.925
_diffrn_reflns_theta_full 26.000
_diffrn_reflns_theta_max 28.516
_diffrn_reflns_theta_min 1.612
_diffrn_source 'Sealed tube'
_exptl_absorpt_coefficient_mu 0.095
_exptl_absorpt_correction_T_max 1.0000
_exptl_absorpt_correction_T_min 0.6703
_exptl_absorpt_correction_type multi-scan
_exptl_absorpt_process_details 'Blessing, 1995'
_exptl_crystal_colour white
_exptl_crystal_density_diffrn 1.265
_exptl_crystal_description needle
_exptl_crystal_F_000 1760
_exptl_crystal_recrystallization_method 'Re-crystallisation from solvent: methanol'
_exptl_crystal_size_max 0.38
_exptl_crystal_size_mid 0.20
_exptl_crystal_size_min 0.16
_refine_diff_density_max 0.562
_refine_diff_density_min -0.328
_refine_diff_density_rms 0.081
_refine_ls_extinction_method none
_refine_ls_goodness_of_fit_ref 0.988
_refine_ls_hydrogen_treatment constr
_refine_ls_matrix_type full
_refine_ls_number_parameters 266
_refine_ls_number_reflns 5150
_refine_ls_number_restraints 0
_refine_ls_restrained_S_all 0.988
_refine_ls_R_factor_all 0.2658
_refine_ls_R_factor_gt 0.1178
_refine_ls_shift/su_max 0.000
_refine_ls_shift/su_mean 0.000
_refine_ls_structure_factor_coef Fsqd
_refine_ls_weighting_details 'w=1/[\s^2^(Fo^2^)+(0.1715P)^2^] where P=(Fo^2^+2Fc^2^)/3'
_refine_ls_weighting_scheme calc
_refine_ls_wR_factor_gt 0.2771
_refine_ls_wR_factor_ref 0.3762
_reflns_Friedel_coverage 0.000
_reflns_number_gt 1763
_reflns_number_total 5150
_reflns_threshold_expression 'I > 2\s(I)'
_cod_data_source_file c6ce01800a2.cif
_cod_data_source_block wat_24h_ct
_cod_depositor_comments
;
The following automatic conversions were performed:

'_exptl_absorpt_correction_type' value 'Multi-scan' changed to
'multi-scan' according to
/usr/data/users/saulius/crontab/automatic-downloads/rss-feeds/RSC/lib/dictionaries/cif_core.dic
dictionary named 'cif_core.dic' version 2.4.2 from 2011-04-26.

Automatic conversion script
Id: cif_fix_values 4268 2015-11-12 08:31:59Z antanas 

 Adding full bibliography for 7226643--7226648.cif.
;
_cod_database_code 7226647
_shelx_shelxl_version_number 2014/7
_shelx_space_group_comment
;
The symmetry employed for this shelxl refinement is uniquely defined
by the following loop, which should always be used as a source of
symmetry information in preference to the above space-group names.
They are only intended as comments.
;

loop_
_space_group_symop_operation_xyz
'x, y, z'
'-x, y, -z+1/2'
'x+1/2, y+1/2, z'
'-x+1/2, y+1/2, -z+1/2'
'-x, -y, -z'
'x, -y, z-1/2'
'-x+1/2, -y+1/2, -z'
'x+1/2, -y+1/2, z-1/2'

loop_
_atom_site_label
_atom_site_type_symbol
_atom_site_fract_x
_atom_site_fract_y
_atom_site_fract_z
_atom_site_U_iso_or_equiv
_atom_site_adp_type
_atom_site_occupancy
_atom_site_site_symmetry_order
_atom_site_calc_flag
_atom_site_refinement_flags_posn
_atom_site_refinement_flags_adp
_atom_site_refinement_flags_occupancy
_atom_site_disorder_assembly
_atom_site_disorder_group
O1 O 0.57470(17) 0.5858(5) 0.0818(2) 0.0571(12) Uani 1 1 d . . . . .
O2 O 0.70690(17) 0.4468(5) 0.2696(2) 0.0530(11) Uani 1 1 d . . . . .
O3 O 0.62222(15) 0.3722(5) 0.35237(19) 0.0460(10) Uani 1 1 d . . . . .
O4 O 0.52226(15) 0.5952(6) 0.3513(2) 0.0545(11) Uani 1 1 d . . . . .
N1 N 0.6317(2) 0.6803(6) 0.1934(2) 0.0508(13) Uani 1 1 d . . . . .
N2 N 0.71347(18) 0.5082(6) 0.3764(2) 0.0424(12) Uani 1 1 d . . . . .
N3 N 0.62271(18) 0.4963(6) 0.4466(2) 0.0433(12) Uani 1 1 d . . . . .
N4 N 0.48208(19) 0.3919(6) 0.3778(2) 0.0456(12) Uani 1 1 d . . . . .
C1 C 0.5917(3) 0.5814(7) 0.1468(3) 0.0471(15) Uani 1 1 d . . . . .
C2 C 0.6534(2) 0.6736(7) 0.2701(3) 0.0434(14) Uani 1 1 d . . . . .
H2A H 0.6242 0.6584 0.2802 0.052 Uiso 1 1 calc R U . . .
H2B H 0.6710 0.7812 0.2915 0.052 Uiso 1 1 calc R U . . .
C3 C 0.6617(3) 0.7769(7) 0.1682(3) 0.0520(16) Uani 1 1 d . . . . .
H3A H 0.6984 0.7334 0.1913 0.062 Uiso 1 1 calc R U . . .
H3B H 0.6455 0.7609 0.1159 0.062 Uiso 1 1 calc R U . . .
C4 C 0.6633(2) 0.9550(9) 0.1833(3) 0.0495(16) Uani 1 1 d . . . . .
C5 C 0.6689(3) 1.1004(10) 0.1958(4) 0.0612(18) Uani 1 1 d . . . . .
H5 H 0.6735 1.2168 0.2059 0.073 Uiso 1 1 calc R U . . .
C6 C 0.6928(2) 0.5333(7) 0.3047(3) 0.0443(14) Uani 1 1 d . . . . .
C7 C 0.6894(2) 0.5805(7) 0.4151(3) 0.0413(13) Uani 1 1 d . . . . .
H7A H 0.6779 0.6965 0.3987 0.050 Uiso 1 1 calc R U . . .
H7B H 0.7156 0.5835 0.4669 0.050 Uiso 1 1 calc R U . . .
C8 C 0.7484(3) 0.3633(8) 0.4093(3) 0.0515(16) Uani 1 1 d . . . . .
H8A H 0.7609 0.3222 0.3772 0.062 Uiso 1 1 calc R U . . .
H8B H 0.7283 0.2721 0.4158 0.062 Uiso 1 1 calc R U . . .
C9 C 0.7942(3) 0.4079(8) 0.4790(4) 0.0516(16) Uani 1 1 d . . . . .
C10 C 0.8303(3) 0.4477(8) 0.5347(4) 0.0636(19) Uani 1 1 d . . . . .
H10 H 0.8594 0.4797 0.5796 0.076 Uiso 1 1 calc R U . . .
C11 C 0.6419(2) 0.4755(7) 0.4019(3) 0.0431(14) Uani 1 1 d . . . . .
C12 C 0.5794(2) 0.3947(9) 0.4390(3) 0.0522(17) Uani 1 1 d . . . . .
H12A H 0.5822 0.3827 0.4863 0.063 Uiso 1 1 calc R U . . .
H12B H 0.5822 0.2817 0.4225 0.063 Uiso 1 1 calc R U . . .
C13 C 0.6404(2) 0.6318(8) 0.4995(3) 0.0497(16) Uani 1 1 d . . . . .
H13A H 0.6104 0.6667 0.5054 0.060 Uiso 1 1 calc R U . . .
H13B H 0.6507 0.7290 0.4809 0.060 Uiso 1 1 calc R U . . .
C14 C 0.6853(3) 0.5861(7) 0.5701(3) 0.0482(15) Uani 1 1 d . . . . .
C15 C 0.7201(3) 0.5531(8) 0.6265(4) 0.0639(19) Uani 1 1 d . . . . .
H15 H 0.7486 0.5260 0.6727 0.077 Uiso 1 1 calc R U . . .
C16 C 0.5259(3) 0.4682(9) 0.3867(3) 0.0533(16) Uani 1 1 d . . . . .
C17 C 0.5692(2) 0.4543(8) 0.1774(3) 0.0489(15) Uani 1 1 d . . . . .
H17A H 0.5941 0.3595 0.1987 0.059 Uiso 1 1 calc R U . . .
H17B H 0.5653 0.5077 0.2158 0.059 Uiso 1 1 calc R U . . .
C18 C 0.4831(2) 0.2594(8) 0.4260(3) 0.0528(16) Uani 1 1 d . . . . .
H18A H 0.5116 0.2846 0.4753 0.063 Uiso 1 1 calc R U . . .
H18B H 0.4491 0.2605 0.4254 0.063 Uiso 1 1 calc R U . . .
C19 C 0.4918(3) 0.0913(10) 0.4065(4) 0.0622(18) Uani 1 1 d . . . . .
C20 C 0.4979(3) -0.0463(11) 0.3921(4) 0.078(2) Uani 1 1 d . . . . .
H20 H 0.5028 -0.1569 0.3806 0.093 Uiso 1 1 calc R U . . .
O2SB O 0.4554(6) 0.1355(12) 0.2252(5) 0.055(5) Uiso 0.49(4) 1 d . . P A 1
O2SA O 0.4380(7) 0.1203(14) 0.2348(6) 0.071(5) Uiso 0.51(4) 1 d . . P A 2
O1S O 0.41260(19) -0.1799(6) 0.1648(2) 0.0692(13) Uiso 1 1 d . . . . .

loop_
_atom_site_aniso_label
_atom_site_aniso_U_11
_atom_site_aniso_U_22
_atom_site_aniso_U_33
_atom_site_aniso_U_23
_atom_site_aniso_U_13
_atom_site_aniso_U_12
O1 0.053(3) 0.076(3) 0.045(3) 0.007(2) 0.026(2) -0.007(2)
O2 0.052(3) 0.053(3) 0.059(3) -0.001(2) 0.033(2) 0.003(2)
O3 0.043(2) 0.055(3) 0.041(2) -0.0013(19) 0.0213(19) -0.003(2)
O4 0.036(3) 0.077(3) 0.046(2) 0.011(2) 0.017(2) 0.015(2)
N1 0.059(4) 0.054(3) 0.049(3) 0.003(2) 0.034(3) -0.009(3)
N2 0.041(3) 0.050(3) 0.040(3) 0.004(2) 0.024(2) -0.001(2)
N3 0.030(3) 0.062(3) 0.037(3) -0.001(2) 0.017(2) 0.001(2)
N4 0.033(3) 0.061(3) 0.043(3) -0.007(2) 0.019(2) 0.000(2)
C1 0.045(4) 0.054(4) 0.047(4) 0.009(3) 0.027(3) 0.001(3)
C2 0.040(3) 0.047(3) 0.045(3) -0.003(3) 0.023(3) -0.002(3)
C3 0.066(4) 0.043(3) 0.057(4) 0.001(3) 0.039(3) -0.011(3)
C4 0.040(4) 0.065(5) 0.045(3) 0.012(3) 0.024(3) 0.000(3)
C5 0.053(4) 0.056(4) 0.075(5) 0.005(4) 0.033(4) -0.003(4)
C6 0.038(4) 0.040(3) 0.063(4) -0.002(3) 0.032(3) -0.007(3)
C7 0.031(3) 0.045(3) 0.046(3) -0.004(3) 0.018(3) -0.004(3)
C8 0.054(4) 0.052(4) 0.056(4) 0.010(3) 0.033(3) 0.011(3)
C9 0.044(4) 0.041(3) 0.069(5) 0.009(3) 0.029(4) 0.001(3)
C10 0.055(5) 0.056(4) 0.069(5) 0.005(3) 0.023(4) -0.005(4)
C11 0.039(4) 0.051(3) 0.035(3) 0.003(3) 0.016(3) 0.012(3)
C12 0.040(4) 0.083(5) 0.040(3) 0.018(3) 0.024(3) 0.012(3)
C13 0.043(4) 0.065(4) 0.046(3) -0.002(3) 0.026(3) 0.014(3)
C14 0.050(4) 0.048(4) 0.046(4) 0.005(3) 0.024(3) -0.009(3)
C15 0.068(5) 0.062(5) 0.048(4) 0.001(3) 0.020(4) -0.012(4)
C16 0.046(4) 0.071(5) 0.044(4) 0.004(3) 0.024(3) 0.015(3)
C17 0.032(3) 0.068(4) 0.040(3) 0.017(3) 0.013(3) 0.000(3)
C18 0.048(4) 0.063(4) 0.058(4) -0.009(3) 0.035(3) -0.010(3)
C19 0.052(4) 0.078(5) 0.066(4) -0.004(4) 0.037(4) 0.001(4)
C20 0.081(6) 0.066(5) 0.108(6) -0.006(4) 0.063(5) 0.004(4)

loop_
_atom_type_symbol
_atom_type_description
_atom_type_scat_dispersion_real
_atom_type_scat_dispersion_imag
_atom_type_scat_source
C C 0.0033 0.0016 'International Tables Vol C Tables 4.2.6.8 and 6.1.1.4'
H H 0.0000 0.0000 'International Tables Vol C Tables 4.2.6.8 and 6.1.1.4'
N N 0.0061 0.0033 'International Tables Vol C Tables 4.2.6.8 and 6.1.1.4'
O O 0.0106 0.0060 'International Tables Vol C Tables 4.2.6.8 and 6.1.1.4'

loop_
_geom_angle_atom_site_label_1
_geom_angle_atom_site_label_2
_geom_angle_atom_site_label_3
_geom_angle
_geom_angle_site_symmetry_1
_geom_angle_site_symmetry_3
C1 N1 C2 123.3(5) . .
C1 N1 C3 119.1(4) . .
C2 N1 C3 116.6(5) . .
C6 N2 C7 121.9(5) . .
C6 N2 C8 118.0(4) . .
C7 N2 C8 116.9(4) . .
C11 N3 C12 120.5(5) . .
C11 N3 C13 122.6(5) . .
C12 N3 C13 116.6(4) . .
C16 N4 C17 118.4(5) . 2_655
C16 N4 C18 123.1(5) . .
C17 N4 C18 118.2(5) 2_655 .
O1 C1 N1 122.3(5) . .
O1 C1 C17 119.9(6) . .
N1 C1 C17 117.8(5) . .
N1 C2 C6 112.4(5) . .
N1 C2 H2A 109.1 . .
C6 C2 H2A 109.1 . .
N1 C2 H2B 109.1 . .
C6 C2 H2B 109.1 . .
H2A C2 H2B 107.9 . .
C4 C3 N1 112.9(5) . .
C4 C3 H3A 109.0 . .
N1 C3 H3A 109.0 . .
C4 C3 H3B 109.0 . .
N1 C3 H3B 109.0 . .
H3A C3 H3B 107.8 . .
C5 C4 C3 174.0(7) . .
C4 C5 H5 180.0 . .
O2 C6 N2 121.3(5) . .
O2 C6 C2 121.1(5) . .
N2 C6 C2 117.6(5) . .
N2 C7 C11 109.5(4) . .
N2 C7 H7A 109.8 . .
C11 C7 H7A 109.8 . .
N2 C7 H7B 109.8 . .
C11 C7 H7B 109.8 . .
H7A C7 H7B 108.2 . .
N2 C8 C9 111.0(5) . .
N2 C8 H8A 109.4 . .
C9 C8 H8A 109.4 . .
N2 C8 H8B 109.4 . .
C9 C8 H8B 109.4 . .
H8A C8 H8B 108.0 . .
C10 C9 C8 178.2(7) . .
C9 C10 H10 180.0 . .
O3 C11 N3 121.5(5) . .
O3 C11 C7 120.7(5) . .
N3 C11 C7 117.8(5) . .
N3 C12 C16 112.6(5) . .
N3 C12 H12A 109.1 . .
C16 C12 H12A 109.1 . .
N3 C12 H12B 109.1 . .
C16 C12 H12B 109.1 . .
H12A C12 H12B 107.8 . .
N3 C13 C14 113.9(5) . .
N3 C13 H13A 108.8 . .
C14 C13 H13A 108.8 . .
N3 C13 H13B 108.8 . .
C14 C13 H13B 108.8 . .
H13A C13 H13B 107.7 . .
C15 C14 C13 178.1(7) . .
C14 C15 H15 180.0 . .
O4 C16 N4 120.2(6) . .
O4 C16 C12 120.8(6) . .
N4 C16 C12 118.9(6) . .
N4 C17 C1 111.2(4) 2_655 .
N4 C17 H17A 109.4 2_655 .
C1 C17 H17A 109.4 . .
N4 C17 H17B 109.4 2_655 .
C1 C17 H17B 109.4 . .
H17A C17 H17B 108.0 . .
C19 C18 N4 113.5(5) . .
C19 C18 H18A 108.9 . .
N4 C18 H18A 108.9 . .
C19 C18 H18B 108.9 . .
N4 C18 H18B 108.9 . .
H18A C18 H18B 107.7 . .
C20 C19 C18 177.6(7) . .
C19 C20 H20 180.0 . .

loop_
_geom_bond_atom_site_label_1
_geom_bond_atom_site_label_2
_geom_bond_distance
_geom_bond_site_symmetry_2
O1 C1 1.236(7) .
O2 C6 1.242(6) .
O3 C11 1.242(6) .
O4 C16 1.245(7) .
N1 C1 1.350(8) .
N1 C2 1.450(7) .
N1 C3 1.467(7) .
N2 C6 1.366(7) .
N2 C7 1.459(7) .
N2 C8 1.470(7) .
N3 C11 1.350(7) .
N3 C12 1.444(8) .
N3 C13 1.469(7) .
N4 C16 1.342(8) .
N4 C17 1.456(7) 2_655
N4 C18 1.477(7) .
C1 C17 1.531(8) .
C2 C6 1.509(8) .
C2 H2A 0.9900 .
C2 H2B 0.9900 .
C3 C4 1.457(9) .
C3 H3A 0.9900 .
C3 H3B 0.9900 .
C4 C5 1.187(9) .
C5 H5 0.9500 .
C7 C11 1.522(8) .
C7 H7A 0.9900 .
C7 H7B 0.9900 .
C8 C9 1.470(10) .
C8 H8A 0.9900 .
C8 H8B 0.9900 .
C9 C10 1.177(9) .
C10 H10 0.9500 .
C12 C16 1.514(8) .
C12 H12A 0.9900 .
C12 H12B 0.9900 .
C13 C14 1.473(9) .
C13 H13A 0.9900 .
C13 H13B 0.9900 .
C14 C15 1.160(9) .
C15 H15 0.9500 .
C17 N4 1.456(7) 2_655
C17 H17A 0.9900 .
C17 H17B 0.9900 .
C18 C19 1.468(10) .
C18 H18A 0.9900 .
C18 H18B 0.9900 .
C19 C20 1.181(9) .
C20 H20 0.9500 .

loop_
_geom_torsion_atom_site_label_1
_geom_torsion_atom_site_label_2
_geom_torsion_atom_site_label_3
_geom_torsion_atom_site_label_4
_geom_torsion
_geom_torsion_site_symmetry_1
_geom_torsion_site_symmetry_4
C2 N1 C1 O1 -177.9(5) . .
C3 N1 C1 O1 -10.0(9) . .
C2 N1 C1 C17 -1.1(8) . .
C3 N1 C1 C17 166.9(5) . .
C1 N1 C2 C6 81.4(7) . .
C3 N1 C2 C6 -86.9(6) . .
C1 N1 C3 C4 125.6(6) . .
C2 N1 C3 C4 -65.6(7) . .
C7 N2 C6 O2 -165.8(5) . .
C8 N2 C6 O2 -7.0(8) . .
C7 N2 C6 C2 16.1(7) . .
C8 N2 C6 C2 175.0(5) . .
N1 C2 C6 O2 5.8(8) . .
N1 C2 C6 N2 -176.1(5) . .
C6 N2 C7 C11 79.3(6) . .
C8 N2 C7 C11 -79.8(6) . .
C6 N2 C8 C9 138.2(5) . .
C7 N2 C8 C9 -61.8(6) . .
C12 N3 C11 O3 1.8(8) . .
C13 N3 C11 O3 -171.8(5) . .
C12 N3 C11 C7 -177.0(5) . .
C13 N3 C11 C7 9.5(8) . .
N2 C7 C11 O3 -15.2(7) . .
N2 C7 C11 N3 163.6(5) . .
C11 N3 C12 C16 -87.4(6) . .
C13 N3 C12 C16 86.6(6) . .
C11 N3 C13 C14 -91.4(6) . .
C12 N3 C13 C14 94.8(6) . .
C17 N4 C16 O4 4.2(8) 2_655 .
C18 N4 C16 O4 -169.2(5) . .
C17 N4 C16 C12 -174.3(5) 2_655 .
C18 N4 C16 C12 12.3(8) . .
N3 C12 C16 O4 5.6(8) . .
N3 C12 C16 N4 -176.0(5) . .
O1 C1 C17 N4 -19.3(8) . 2_655
N1 C1 C17 N4 163.7(5) . 2_655
C16 N4 C18 C19 -86.2(7) . .
C17 N4 C18 C19 100.3(6) 2_655 .
